data_2234957
loop_
_publ_author_name
'Xu, Qian'

_publ_section_title
;
 Bis(3-methylpiperidinium) naphthalene-1,5-disulfonate
;
_journal_coeditor_code CV5290
_journal_issue 6
_journal_name_full 'Acta Crystallographica Section E'
_journal_page_first o1687
_journal_paper_doi 10.1107/S160053681202003X
_journal_volume 68
_journal_year 2012
_chemical_formula_iupac '2C6 H14 N +, C10 H6 O6 S2 2-'
_chemical_formula_moiety '2(C6 H14 N +), C10 H6 O6 S2 2-'
_chemical_formula_sum 'C22 H34 N2 O6 S2'
_chemical_formula_weight 486.63
_chemical_name_systematic
;
Bis(3-methylpiperidinium) naphthalene-1,5-disulfonate
;
_space_group_IT_number 15
_symmetry_cell_setting monoclinic
_symmetry_space_group_name_Hall '-C 2yc'
_symmetry_space_group_name_H-M 'C 1 2/c 1'
_atom_sites_solution_hydrogens geom
_atom_sites_solution_primary direct
_atom_sites_solution_secondary difmap
_audit_creation_method SHELXL-97
_cell_angle_alpha 90.00
_cell_angle_beta 102.06(3)
_cell_angle_gamma 90.00
_cell_formula_units_Z 4
_cell_length_a 18.100(4)
_cell_length_b 9.1763(18)
_cell_length_c 15.151(3)
_cell_measurement_reflns_used 2816
_cell_measurement_temperature 293(2)
_cell_measurement_theta_max 27.480
_cell_measurement_theta_min 3.10
_cell_volume 2460.9(9)
_computing_cell_refinement 'SCXmini (Rigaku, 2006)'
_computing_data_collection 'SCXmini (Rigaku, 2006)'
_computing_data_reduction 'SCXmini (Rigaku, 2006)'
_computing_molecular_graphics 'DIAMOND (Brandenburg & Putz, 2005)'
_computing_publication_material 'SHELXL97 (Sheldrick, 2008)'
_computing_structure_refinement 'SHELXL97 (Sheldrick, 2008)'
_computing_structure_solution 'SHELXS97 (Sheldrick, 2008)'
_diffrn_ambient_temperature 293(2)
_diffrn_measured_fraction_theta_full 0.998
_diffrn_measured_fraction_theta_max 0.998
_diffrn_measurement_device_type 'Rigaku Mercury70 CCD'
_diffrn_measurement_method '\w scans'
_diffrn_radiation_monochromator graphite
_diffrn_radiation_source 'fine-focus sealed tube'
_diffrn_radiation_type MoK\a
_diffrn_radiation_wavelength 0.71073
_diffrn_reflns_av_R_equivalents 0.0508
_diffrn_reflns_av_sigmaI/netI 0.0408
_diffrn_reflns_limit_h_max 23
_diffrn_reflns_limit_h_min -22
_diffrn_reflns_limit_k_max 11
_diffrn_reflns_limit_k_min -11
_diffrn_reflns_limit_l_max 19
_diffrn_reflns_limit_l_min -19
_diffrn_reflns_number 12253
_diffrn_reflns_theta_full 27.48
_diffrn_reflns_theta_max 27.48
_diffrn_reflns_theta_min 3.20
_exptl_absorpt_coefficient_mu 0.256
_exptl_absorpt_correction_T_max 0.993
_exptl_absorpt_correction_T_min 0.965
_exptl_absorpt_correction_type multi-scan
_exptl_absorpt_process_details '(CrystalClear; Rigaku, 2005)'
_exptl_crystal_colour colourless
_exptl_crystal_density_diffrn 1.313
_exptl_crystal_density_method 'not measured'
_exptl_crystal_description prism
_exptl_crystal_F_000 1040
_exptl_crystal_size_max 0.34
_exptl_crystal_size_mid 0.27
_exptl_crystal_size_min 0.22
_refine_diff_density_max 0.649
_refine_diff_density_min -0.281
_refine_ls_extinction_coef 0
_refine_ls_extinction_method none
_refine_ls_goodness_of_fit_ref 1.027
_refine_ls_hydrogen_treatment constr
_refine_ls_matrix_type full
_refine_ls_number_parameters 146
_refine_ls_number_reflns 2816
_refine_ls_number_restraints 0
_refine_ls_restrained_S_all 1.027
_refine_ls_R_factor_all 0.0968
_refine_ls_R_factor_gt 0.0566
_refine_ls_shift/su_max 0.000
_refine_ls_shift/su_mean 0.000
_refine_ls_structure_factor_coef Fsqd
_refine_ls_weighting_details 'calc w=1/[\s^2^(Fo^2^)+(0.0675P)^2^+2.1939P] where P=(Fo^2^+2Fc^2^)/3'
_refine_ls_weighting_scheme calc
_refine_ls_wR_factor_gt 0.1312
_refine_ls_wR_factor_ref 0.1513
_reflns_number_gt 1835
_reflns_number_total 2816
_reflns_threshold_expression I>2\s(I)
_cod_data_source_file cv5290.cif
_cod_data_source_block I
_cod_original_cell_volume 2460.9(8)
_cod_original_sg_symbol_H-M 'C 2/c'
_cod_database_code 2234957
_cod_database_fobs_code 2234957

loop_
_symmetry_equiv_pos_as_xyz
'x, y, z'
'-x, y, -z+1/2'
'x+1/2, y+1/2, z'
'-x+1/2, y+1/2, -z+1/2'
'-x, -y, -z'
'x, -y, z-1/2'
'-x+1/2, -y+1/2, -z'
'x+1/2, -y+1/2, z-1/2'

loop_
_atom_site_type_symbol
_atom_site_label
_atom_site_fract_x
_atom_site_fract_y
_atom_site_fract_z
_atom_site_U_iso_or_equiv
_atom_site_adp_type
_atom_site_calc_flag
_atom_site_refinement_flags
_atom_site_occupancy
_atom_site_symmetry_multiplicity
C C1 0.29821(16) 0.5641(4) 0.3876(2) 0.0640(8) Uani d . 1 1
H H1A 0.2607 0.4947 0.3987 0.077 Uiso calc R 1 1
H H1B 0.2754 0.6602 0.3829 0.077 Uiso calc R 1 1
C C2 0.36527(17) 0.5617(4) 0.4661(2) 0.0627(8) Uani d . 1 1
H H2 0.3851 0.4620 0.4727 0.075 Uiso calc R 1 1
C C3 0.42612(18) 0.6595(4) 0.4453(3) 0.0757(10) Uani d . 1 1
H H3A 0.4710 0.6497 0.4927 0.091 Uiso calc R 1 1
H H3B 0.4094 0.7600 0.4449 0.091 Uiso calc R 1 1
C C4 0.44594(19) 0.6248(5) 0.3555(3) 0.0841(11) Uani d . 1 1
H H4A 0.4828 0.6947 0.3434 0.101 Uiso calc R 1 1
H H4B 0.4685 0.5285 0.3581 0.101 Uiso calc R 1 1
C C5 0.3770(2) 0.6296(4) 0.2807(3) 0.0745(10) Uani d . 1 1
H H5A 0.3566 0.7277 0.2745 0.089 Uiso calc R 1 1
H H5B 0.3902 0.6023 0.2241 0.089 Uiso calc R 1 1
C C6 0.3419(3) 0.6035(6) 0.5532(3) 0.1106(15) Uani d . 1 1
H H6A 0.3198 0.6990 0.5471 0.166 Uiso calc R 1 1
H H6B 0.3854 0.6033 0.6018 0.166 Uiso calc R 1 1
H H6C 0.3055 0.5345 0.5657 0.166 Uiso calc R 1 1
C C7 0.02115(13) 0.5265(3) 0.04203(16) 0.0363(6) Uani d . 1 1
C C8 0.09422(13) 0.5875(3) 0.04328(17) 0.0401(6) Uani d . 1 1
C C9 0.12180(15) 0.5968(3) -0.03345(19) 0.0491(7) Uani d . 1 1
H H9 0.1687 0.6394 -0.0316 0.059 Uiso calc R 1 1
C C10 -0.01080(15) 0.5181(3) 0.11938(18) 0.0463(7) Uani d . 1 1
H H10 0.0160 0.5547 0.1740 0.056 Uiso calc R 1 1
C C11 0.08005(16) 0.5426(3) -0.11543(19) 0.0538(7) Uani d . 1 1
H H11 0.0998 0.5482 -0.1673 0.065 Uiso calc R 1 1
N N1 0.32008(12) 0.5276(3) 0.30185(17) 0.0556(7) Uani d . 1 1
H H1C 0.2788 0.5298 0.2569 0.067 Uiso calc R 1 1
H H1D 0.3388 0.4365 0.3052 0.067 Uiso calc R 1 1
O O1 0.11209(11) 0.7517(2) 0.18646(14) 0.0616(6) Uani d . 1 1
O O2 0.16835(11) 0.5125(2) 0.20070(14) 0.0660(6) Uani d . 1 1
O O3 0.22131(11) 0.7037(2) 0.12446(15) 0.0667(6) Uani d . 1 1
S S1 0.15360(4) 0.64375(7) 0.14678(5) 0.0470(2) Uani d . 1 1

loop_
_atom_site_aniso_label
_atom_site_aniso_U_11
_atom_site_aniso_U_22
_atom_site_aniso_U_33
_atom_site_aniso_U_12
_atom_site_aniso_U_13
_atom_site_aniso_U_23
C1 0.0435(16) 0.075(2) 0.071(2) -0.0021(15) 0.0072(15) -0.0047(18)
C2 0.0613(19) 0.0546(18) 0.066(2) -0.0005(15) -0.0021(16) -0.0012(16)
C3 0.063(2) 0.060(2) 0.091(3) -0.0163(16) -0.0146(18) -0.0074(18)
C4 0.057(2) 0.083(3) 0.112(3) -0.0254(19) 0.016(2) -0.007(2)
C5 0.086(2) 0.066(2) 0.072(2) -0.0020(19) 0.0185(19) 0.0072(18)
C6 0.129(4) 0.130(4) 0.072(3) 0.000(3) 0.019(3) -0.005(3)
C7 0.0346(12) 0.0353(13) 0.0356(13) 0.0082(10) -0.0003(10) 0.0027(10)
C8 0.0342(12) 0.0392(13) 0.0436(15) 0.0049(10) 0.0003(11) 0.0013(11)
C9 0.0373(14) 0.0532(17) 0.0561(17) 0.0006(12) 0.0083(12) 0.0004(13)
C10 0.0438(14) 0.0526(16) 0.0386(14) 0.0018(12) -0.0001(11) 0.0003(12)
C11 0.0509(16) 0.069(2) 0.0421(15) 0.0000(14) 0.0120(13) 0.0001(14)
N1 0.0452(13) 0.0484(13) 0.0630(15) 0.0077(11) -0.0122(12) -0.0001(12)
O1 0.0608(12) 0.0539(12) 0.0676(13) -0.0040(10) 0.0075(11) -0.0187(10)
O2 0.0629(13) 0.0571(13) 0.0623(13) 0.0007(10) -0.0233(10) 0.0095(10)
O3 0.0442(11) 0.0723(14) 0.0791(15) -0.0137(10) 0.0026(10) -0.0100(12)
S1 0.0399(4) 0.0442(4) 0.0493(4) -0.0003(3) -0.0077(3) -0.0029(3)

loop_
_atom_type_symbol
_atom_type_description
_atom_type_scat_dispersion_real
_atom_type_scat_dispersion_imag
_atom_type_scat_source
C C 0.0033 0.0016 'International Tables Vol C Tables 4.2.6.8 and 6.1.1.4'
H H 0.0000 0.0000 'International Tables Vol C Tables 4.2.6.8 and 6.1.1.4'
N N 0.0061 0.0033 'International Tables Vol C Tables 4.2.6.8 and 6.1.1.4'
O O 0.0106 0.0060 'International Tables Vol C Tables 4.2.6.8 and 6.1.1.4'
S S 0.1246 0.1234 'International Tables Vol C Tables 4.2.6.8 and 6.1.1.4'

loop_
_geom_angle_atom_site_label_1
_geom_angle_atom_site_label_2
_geom_angle_atom_site_label_3
_geom_angle_site_symmetry_1
_geom_angle_site_symmetry_3
_geom_angle
N1 C1 C2 . . 111.8(2)
N1 C1 H1A . . 109.3
C2 C1 H1A . . 109.3
N1 C1 H1B . . 109.3
C2 C1 H1B . . 109.3
H1A C1 H1B . . 107.9
C3 C2 C6 . . 112.4(3)
C3 C2 C1 . . 109.3(3)
C6 C2 C1 . . 110.9(3)
C3 C2 H2 . . 108.1
C6 C2 H2 . . 108.1
C1 C2 H2 . . 108.1
C2 C3 C4 . . 112.6(3)
C2 C3 H3A . . 109.1
C4 C3 H3A . . 109.1
C2 C3 H3B . . 109.1
C4 C3 H3B . . 109.1
H3A C3 H3B . . 107.8
C5 C4 C3 . . 110.9(3)
C5 C4 H4A . . 109.5
C3 C4 H4A . . 109.5
C5 C4 H4B . . 109.5
C3 C4 H4B . . 109.5
H4A C4 H4B . . 108.0
N1 C5 C4 . . 109.0(3)
N1 C5 H5A . . 109.9
C4 C5 H5A . . 109.9
N1 C5 H5B . . 109.9
C4 C5 H5B . . 109.9
H5A C5 H5B . . 108.3
C2 C6 H6A . . 109.5
C2 C6 H6B . . 109.5
H6A C6 H6B . . 109.5
C2 C6 H6C . . 109.5
H6A C6 H6C . . 109.5
H6B C6 H6C . . 109.5
C10 C7 C7 . 5_565 119.0(3)
C10 C7 C8 . . 123.1(2)
C7 C7 C8 5_565 . 117.8(3)
C9 C8 C7 . . 121.0(2)
C9 C8 S1 . . 118.2(2)
C7 C8 S1 . . 120.68(19)
C8 C9 C11 . . 120.6(2)
C8 C9 H9 . . 119.7
C11 C9 H9 . . 119.7
C11 C10 C7 5_565 . 121.2(2)
C11 C10 H10 5_565 . 119.4
C7 C10 H10 . . 119.4
C10 C11 C9 5_565 . 120.3(3)
C10 C11 H11 5_565 . 119.8
C9 C11 H11 . . 119.8
C1 N1 C5 . . 112.1(3)
C1 N1 H1C . . 109.2
C5 N1 H1C . . 109.2
C1 N1 H1D . . 109.2
C5 N1 H1D . . 109.2
H1C N1 H1D . . 107.9
O3 S1 O1 . . 112.05(13)
O3 S1 O2 . . 112.52(13)
O1 S1 O2 . . 112.66(14)
O3 S1 C8 . . 106.81(13)
O1 S1 C8 . . 107.07(12)
O2 S1 C8 . . 105.17(12)

loop_
_geom_bond_atom_site_label_1
_geom_bond_atom_site_label_2
_geom_bond_site_symmetry_2
_geom_bond_distance
C1 N1 . 1.474(4)
C1 C2 . 1.512(4)
C1 H1A . 0.9700
C1 H1B . 0.9700
C2 C3 . 1.504(4)
C2 C6 . 1.517(5)
C2 H2 . 0.9800
C3 C4 . 1.512(5)
C3 H3A . 0.9700
C3 H3B . 0.9700
C4 C5 . 1.501(5)
C4 H4A . 0.9700
C4 H4B . 0.9700
C5 N1 . 1.476(4)
C5 H5A . 0.9700
C5 H5B . 0.9700
C6 H6A . 0.9600
C6 H6B . 0.9600
C6 H6C . 0.9600
C7 C10 . 1.413(4)
C7 C7 5_565 1.427(5)
C7 C8 . 1.433(3)
C8 C9 . 1.360(4)
C8 S1 . 1.782(3)
C9 C11 . 1.403(4)
C9 H9 . 0.9300
C10 C11 5_565 1.361(4)
C10 H10 . 0.9300
C11 C10 5_565 1.361(4)
C11 H11 . 0.9300
N1 H1C . 0.9000
N1 H1D . 0.9000
O1 S1 . 1.447(2)
O2 S1 . 1.449(2)
O3 S1 . 1.447(2)

loop_
_geom_hbond_atom_site_label_D
_geom_hbond_atom_site_label_H
_geom_hbond_atom_site_label_A
_geom_hbond_site_symmetry_A
_geom_hbond_distance_DH
_geom_hbond_distance_HA
_geom_hbond_distance_DA
_geom_hbond_angle_DHA
N1 H1C O2 . 0.90 2.01 2.855(3) 156.1
N1 H1D O1 4_545 0.90 1.91 2.804(3) 174.5
